data_7017808
loop_
_publ_author_name
'Chen, Mao-Long'
'Gao, Song'
'Zhou, Zhao-Hui'

_publ_section_title
;
 Isolations and characterization of highly water-soluble dimeric
 lanthanide citrate and malate with ethylenediaminetetraacetate.
;
_journal_issue 4
_journal_name_full 'Dalton transactions (Cambridge, England : 2003)'
_journal_page_first 1202
_journal_page_last 1209
_journal_paper_doi 10.1039/c1dt11466b
_journal_volume 41
_journal_year 2012
_chemical_formula_sum 'C32 H66 K8 La2 N4 O46'
_chemical_formula_weight 1833.51
_chemical_name_common 'Potassium ethylenediaminietetraacetato lanthanum citrate'
_chemical_name_systematic
;
?
;
_space_group_IT_number 2
_symmetry_cell_setting triclinic
_symmetry_space_group_name_Hall '-P 1'
_symmetry_space_group_name_H-M 'P -1'
_atom_sites_solution_hydrogens geom
_atom_sites_solution_primary direct
_atom_sites_solution_secondary difmap
_audit_creation_method SHELXL-97
_cell_angle_alpha 84.066(4)
_cell_angle_beta 72.720(4)
_cell_angle_gamma 65.178(4)
_cell_formula_units_Z 1
_cell_length_a 11.234(3)
_cell_length_b 11.305(3)
_cell_length_c 14.592(4)
_cell_measurement_temperature 566(2)
_cell_volume 1605.6(8)
_computing_structure_refinement 'SHELXL-97 (Sheldrick, 1997)'
_computing_structure_solution 'SHELXS-97 (Sheldrick, 1990)'
_diffrn_ambient_temperature 566(2)
_diffrn_measured_fraction_theta_full 0.986
_diffrn_measured_fraction_theta_max 0.986
_diffrn_measurement_device_type 'Oxford CCD diffractometer'
_diffrn_radiation_monochromator graphite
_diffrn_radiation_source 'fine-focus sealed tube'
_diffrn_radiation_type MoK\a
_diffrn_radiation_wavelength 0.71073
_diffrn_reflns_av_R_equivalents 0.0803
_diffrn_reflns_av_sigmaI/netI 0.0623
_diffrn_reflns_limit_h_max 13
_diffrn_reflns_limit_h_min -13
_diffrn_reflns_limit_k_max 11
_diffrn_reflns_limit_k_min -13
_diffrn_reflns_limit_l_max 17
_diffrn_reflns_limit_l_min -12
_diffrn_reflns_number 8064
_diffrn_reflns_theta_full 25.00
_diffrn_reflns_theta_max 25.00
_diffrn_reflns_theta_min 1.46
_exptl_absorpt_coefficient_mu 1.942
_exptl_absorpt_correction_T_max 0.8295
_exptl_absorpt_correction_T_min 0.6974
_exptl_absorpt_correction_type multi-scan
_exptl_crystal_density_diffrn 1.896
_exptl_crystal_density_method 'not measured'
_exptl_crystal_F_000 920
_exptl_crystal_size_max 0.20
_exptl_crystal_size_mid 0.10
_exptl_crystal_size_min 0.10
_refine_diff_density_max 1.355
_refine_diff_density_min -0.804
_refine_diff_density_rms 0.161
_refine_ls_extinction_method none
_refine_ls_goodness_of_fit_ref 1.106
_refine_ls_hydrogen_treatment mixed
_refine_ls_matrix_type full
_refine_ls_number_parameters 466
_refine_ls_number_reflns 5608
_refine_ls_number_restraints 25
_refine_ls_restrained_S_all 2.326
_refine_ls_R_factor_all 0.0491
_refine_ls_R_factor_gt 0.0423
_refine_ls_shift/su_max 0.000
_refine_ls_shift/su_mean 0.000
_refine_ls_structure_factor_coef Fsqd
_refine_ls_weighting_details 'calc w=1/[\s^2^(Fo^2^)+(0.0586P)^2^+2.5241P] where P=(Fo^2^+2Fc^2^)/3'
_refine_ls_weighting_scheme calc
_refine_ls_wR_factor_gt 0.1104
_refine_ls_wR_factor_ref 0.1133
_reflns_number_gt 5245
_reflns_number_total 5608
_reflns_threshold_expression >2sigma(I)
_cod_data_source_file c1dt11466b.txt
_cod_data_source_block sad2
_cod_depositor_comments
;
The following automatic conversions were performed:

'_symmetry_cell_setting' value 'Triclinic' changed to 'triclinic'
according to /home/saulius/struct/CIF-dictionaries/cif_core.dic
dictionary named 'cif_core.dic' version 2.4.1 from 2010-06-29.

Automatic conversion script
Id: cif_fix_values 1715 2011-07-08 13:25:40Z adriana 
;
_cod_original_cell_volume 1605.6(7)
_cod_original_sg_symbol_H-M P-1
_cod_database_code 7017808

loop_
_symmetry_equiv_pos_as_xyz
'x, y, z'
'-x, -y, -z'

loop_
_atom_site_label
_atom_site_type_symbol
_atom_site_fract_x
_atom_site_fract_y
_atom_site_fract_z
_atom_site_U_iso_or_equiv
_atom_site_adp_type
_atom_site_occupancy
_atom_site_symmetry_multiplicity
_atom_site_calc_flag
_atom_site_refinement_flags
La1 La 0.33052(5) 0.03635(5) 0.23405(4) 0.0193(2) Uani 1 1 d .
O1 O 0.3491(7) -0.1291(7) 0.1064(5) 0.0243(15) Uani 1 1 d D
O2 O 0.2249(7) 0.1200(7) 0.0996(5) 0.0275(15) Uani 1 1 d .
O3 O 0.1319(7) 0.1154(7) -0.0127(5) 0.0311(16) Uani 1 1 d .
O5 O 0.4422(7) -0.0011(7) -0.1018(5) 0.0292(16) Uani 1 1 d .
O4 O 0.5664(7) -0.2056(7) -0.1460(5) 0.0300(16) Uani 1 1 d .
O7 O 0.2881(9) -0.3279(8) 0.1385(8) 0.047(2) Uani 1 1 d .
O6 O 0.0936(11) -0.3157(9) 0.1221(8) 0.058(3) Uani 1 1 d .
O9 O 0.0114(8) -0.1307(9) 0.3348(6) 0.0383(19) Uani 1 1 d .
O10 O 0.5145(8) -0.2009(7) 0.2298(5) 0.0301(16) Uani 1 1 d .
O11 O 0.6267(8) -0.3814(8) 0.2972(7) 0.044(2) Uani 1 1 d .
O12 O 0.5092(7) 0.0359(7) 0.3113(5) 0.0306(16) Uani 1 1 d .
O13 O 0.5669(8) 0.1694(8) 0.3719(6) 0.0383(19) Uani 1 1 d .
O14 O 0.1475(8) 0.2704(7) 0.2688(5) 0.0319(17) Uani 1 1 d .
O15 O -0.0507(9) 0.4038(10) 0.3600(7) 0.061(3) Uani 1 1 d .
O8 O 0.1108(7) 0.0084(8) 0.2977(6) 0.0320(17) Uani 1 1 d .
N1 N 0.2992(8) -0.1254(9) 0.3901(6) 0.0263(18) Uani 1 1 d .
N2 N 0.2448(8) 0.1498(9) 0.4144(6) 0.0261(18) Uani 1 1 d .
C1 C 0.2571(10) -0.0876(9) 0.0476(7) 0.022(2) Uani 1 1 d .
C2 C 0.2008(9) 0.0612(9) 0.0437(7) 0.023(2) Uani 1 1 d .
C3 C 0.3344(10) -0.1498(10) -0.0527(7) 0.025(2) Uani 1 1 d .
H3A H 0.3672 -0.2438 -0.0476 0.030 Uiso 1 1 calc R
H3B H 0.2716 -0.1219 -0.0919 0.030 Uiso 1 1 calc R
C4 C 0.4548(10) -0.1160(10) -0.1028(7) 0.023(2) Uani 1 1 d .
C5 C 0.1373(10) -0.1255(10) 0.0919(7) 0.024(2) Uani 1 1 d .
H5A H 0.0796 -0.0719 0.1493 0.028 Uiso 1 1 calc R
H5B H 0.0833 -0.1060 0.0470 0.028 Uiso 1 1 calc R
C6 C 0.1781(11) -0.2681(11) 0.1182(8) 0.031(2) Uani 1 1 d .
C7 C 0.2235(11) -0.1913(11) 0.3671(8) 0.033(2) Uani 1 1 d .
H7A H 0.1891 -0.2330 0.4240 0.040 Uiso 1 1 calc R
H7B H 0.2846 -0.2585 0.3183 0.040 Uiso 1 1 calc R
C8 C 0.1055(11) -0.0967(11) 0.3315(7) 0.029(2) Uani 1 1 d .
C9 C 0.4312(11) -0.2219(11) 0.3981(8) 0.031(2) Uani 1 1 d .
H9A H 0.4187 -0.2940 0.4355 0.037 Uiso 1 1 calc R
H9B H 0.4688 -0.1829 0.4319 0.037 Uiso 1 1 calc R
C10 C 0.5313(10) -0.2731(10) 0.3007(8) 0.028(2) Uani 1 1 d .
C11 C 0.3311(11) 0.2187(10) 0.4067(8) 0.030(2) Uani 1 1 d .
H11A H 0.3209 0.2466 0.4703 0.036 Uiso 1 1 calc R
H11B H 0.3012 0.2960 0.3691 0.036 Uiso 1 1 calc R
C12 C 0.4806(11) 0.1350(10) 0.3601(7) 0.028(2) Uani 1 1 d .
C13 C 0.1003(11) 0.2435(11) 0.4364(8) 0.033(2) Uani 1 1 d .
H13A H 0.0831 0.3074 0.4836 0.039 Uiso 1 1 calc R
H13B H 0.0424 0.1975 0.4642 0.039 Uiso 1 1 calc R
C14 C 0.0635(11) 0.3123(11) 0.3490(8) 0.032(2) Uani 1 1 d .
C15 C 0.2194(11) -0.0500(11) 0.4818(8) 0.032(2) Uani 1 1 d .
H15A H 0.2299 -0.1087 0.5351 0.038 Uiso 1 1 calc R
H15B H 0.1233 -0.0095 0.4845 0.038 Uiso 1 1 calc R
C16 C 0.2661(11) 0.0529(11) 0.4913(7) 0.029(2) Uani 1 1 d .
H16A H 0.2160 0.0970 0.5533 0.035 Uiso 1 1 calc R
H16B H 0.3623 0.0123 0.4882 0.035 Uiso 1 1 calc R
H1 H 0.359(13) -0.206(5) 0.123(9) 0.035 Uiso 1 1 d D
K2 K 0.6535(2) -0.2579(2) 0.03117(17) 0.0312(5) Uani 1 1 d .
K3 K 0.7779(3) -0.1454(3) 0.20197(19) 0.0409(6) Uani 1 1 d .
O3W O 0.8797(9) -0.4339(8) -0.1143(6) 0.0399(19) Uani 1 1 d D
K1 K 0.9427(3) -0.6468(3) 0.0493(2) 0.0540(8) Uani 1 1 d .
O1W O 0.6385(15) -0.5002(13) 0.0512(10) 0.080(4) Uani 1 1 d D
O4W O 0.8353(8) -0.3995(9) 0.1384(6) 0.0401(19) Uani 1 1 d D
K4 K 0.5549(4) -0.5907(3) 0.3457(3) 0.0607(9) Uani 1 1 d .
H3W1 H 0.864(18) -0.379(11) -0.158(8) 0.073 Uiso 1 1 d D
H3W2 H 0.866(17) -0.499(9) -0.124(10) 0.073 Uiso 1 1 d D
H1W1 H 0.595(16) -0.514(16) 0.107(4) 0.073 Uiso 1 1 d D
H1W2 H 0.637(17) -0.547(15) 0.010(7) 0.073 Uiso 1 1 d D
H4W1 H 0.911(7) -0.440(14) 0.152(9) 0.073 Uiso 1 1 d D
H4W2 H 0.850(13) -0.373(15) 0.081(5) 0.073 Uiso 1 1 d D
O2W O 0.8363(16) -0.6991(14) 0.2387(11) 0.083(4) Uani 1 1 d D
O7W O 0.3309(11) -0.4954(11) 0.5242(8) 0.061(3) Uani 1 1 d D
O8W O 0.4336(11) -0.5636(9) 0.2038(8) 0.056(3) Uani 1 1 d D
H2W1 H 0.896(13) -0.689(17) 0.258(12) 0.067 Uiso 1 1 d D
H2W2 H 0.868(17) -0.782(3) 0.233(13) 0.067 Uiso 1 1 d D
H7W1 H 0.292(14) -0.453(12) 0.578(5) 0.067 Uiso 1 1 d D
H7W2 H 0.290(14) -0.453(12) 0.483(7) 0.067 Uiso 1 1 d D
H8W1 H 0.417(14) -0.631(8) 0.206(12) 0.067 Uiso 1 1 d D
H8W2 H 0.374(12) -0.499(8) 0.184(12) 0.067 Uiso 1 1 d D
O5W O 0.8229(9) 0.0581(10) 0.2518(7) 0.046(2) Uani 1 1 d D
O6W O 0.8852(13) -0.3183(12) 0.3337(9) 0.072(3) Uani 1 1 d D
H5W1 H 0.878(13) -0.001(13) 0.279(10) 0.087 Uiso 1 1 d D
H5W2 H 0.751(10) 0.104(14) 0.294(8) 0.087 Uiso 1 1 d D
H6W1 H 0.916(15) -0.347(17) 0.276(5) 0.087 Uiso 1 1 d D
H6W2 H 0.947(12) -0.357(16) 0.362(10) 0.087 Uiso 1 1 d D

loop_
_atom_site_aniso_label
_atom_site_aniso_U_11
_atom_site_aniso_U_22
_atom_site_aniso_U_33
_atom_site_aniso_U_23
_atom_site_aniso_U_13
_atom_site_aniso_U_12
La1 0.0171(3) 0.0212(3) 0.0172(3) -0.0028(2) -0.0023(2) -0.0065(2)
O1 0.024(3) 0.024(4) 0.028(4) -0.001(3) -0.011(3) -0.009(3)
O2 0.033(4) 0.024(4) 0.028(4) -0.003(3) -0.009(3) -0.012(3)
O3 0.031(4) 0.029(4) 0.031(4) 0.000(3) -0.014(3) -0.006(3)
O5 0.029(4) 0.025(4) 0.030(4) -0.007(3) 0.003(3) -0.012(3)
O4 0.025(4) 0.027(4) 0.031(4) -0.002(3) 0.000(3) -0.010(3)
O7 0.039(5) 0.032(4) 0.076(7) 0.015(4) -0.024(5) -0.018(4)
O6 0.068(7) 0.048(6) 0.084(8) 0.020(5) -0.040(6) -0.041(5)
O9 0.032(4) 0.055(5) 0.032(4) 0.002(4) -0.004(3) -0.026(4)
O10 0.032(4) 0.028(4) 0.024(4) 0.001(3) -0.007(3) -0.007(3)
O11 0.033(4) 0.030(4) 0.049(5) 0.004(4) -0.007(4) 0.001(4)
O12 0.025(4) 0.035(4) 0.029(4) -0.007(3) -0.006(3) -0.009(3)
O13 0.031(4) 0.039(4) 0.052(5) -0.004(4) -0.016(4) -0.016(4)
O14 0.032(4) 0.029(4) 0.024(4) -0.002(3) -0.003(3) -0.005(3)
O15 0.032(5) 0.063(6) 0.045(5) -0.004(5) -0.003(4) 0.017(4)
O8 0.026(4) 0.037(4) 0.032(4) 0.005(3) -0.008(3) -0.012(3)
N1 0.022(4) 0.031(5) 0.021(4) -0.002(3) -0.004(3) -0.007(4)
N2 0.019(4) 0.032(5) 0.023(4) -0.004(4) -0.004(3) -0.007(4)
C1 0.020(5) 0.023(5) 0.023(5) -0.001(4) -0.007(4) -0.008(4)
C2 0.019(5) 0.023(5) 0.024(5) -0.004(4) -0.002(4) -0.009(4)
C3 0.024(5) 0.023(5) 0.029(5) -0.007(4) -0.003(4) -0.012(4)
C4 0.020(5) 0.029(5) 0.018(5) -0.004(4) -0.001(4) -0.009(4)
C5 0.021(5) 0.028(5) 0.022(5) -0.004(4) -0.004(4) -0.010(4)
C6 0.032(6) 0.032(6) 0.030(6) -0.004(5) -0.005(5) -0.016(5)
C7 0.033(6) 0.034(6) 0.031(6) 0.001(5) -0.006(5) -0.013(5)
C8 0.025(5) 0.040(6) 0.021(5) -0.006(4) 0.003(4) -0.016(5)
C9 0.032(6) 0.031(6) 0.025(5) 0.005(4) -0.013(5) -0.007(5)
C10 0.024(5) 0.026(5) 0.035(6) 0.001(4) -0.010(5) -0.011(4)
C11 0.029(5) 0.027(5) 0.032(6) -0.008(4) -0.007(5) -0.007(4)
C12 0.030(5) 0.031(6) 0.023(5) 0.002(4) -0.008(4) -0.013(5)
C13 0.025(5) 0.036(6) 0.025(5) -0.008(5) 0.003(4) -0.006(5)
C14 0.027(5) 0.034(6) 0.031(6) -0.006(5) -0.006(5) -0.007(5)
C15 0.028(5) 0.036(6) 0.021(5) -0.001(4) -0.002(4) -0.008(5)
C16 0.028(5) 0.036(6) 0.019(5) -0.003(4) -0.006(4) -0.009(5)
K2 0.0287(12) 0.0321(12) 0.0301(12) -0.0015(10) -0.0062(10) -0.0108(10)
K3 0.0495(16) 0.0367(14) 0.0339(14) -0.0031(11) -0.0098(12) -0.0155(12)
O3W 0.051(5) 0.034(4) 0.039(5) 0.003(4) -0.017(4) -0.018(4)
K1 0.0538(17) 0.0398(16) 0.0594(19) -0.0200(14) -0.0091(15) -0.0104(13)
O1W 0.089(9) 0.080(8) 0.076(8) -0.015(7) 0.010(7) -0.058(8)
O4W 0.037(4) 0.040(5) 0.041(5) -0.002(4) -0.016(4) -0.010(4)
K4 0.082(2) 0.0485(18) 0.065(2) 0.0068(15) -0.0302(19) -0.0341(17)
O2W 0.101(11) 0.087(9) 0.088(9) 0.011(8) -0.038(8) -0.059(9)
O7W 0.048(6) 0.073(7) 0.050(6) 0.002(5) -0.009(5) -0.016(5)
O8W 0.072(7) 0.038(5) 0.065(7) 0.002(5) -0.036(6) -0.018(5)
O5W 0.037(5) 0.053(6) 0.042(5) -0.008(4) -0.009(4) -0.012(4)
O6W 0.077(8) 0.073(8) 0.064(7) 0.004(6) -0.033(6) -0.020(6)

loop_
_atom_type_symbol
_atom_type_description
_atom_type_scat_dispersion_real
_atom_type_scat_dispersion_imag
_atom_type_scat_source
C C 0.0033 0.0016 'International Tables Vol C Tables 4.2.6.8 and 6.1.1.4'
H H 0.0000 0.0000 'International Tables Vol C Tables 4.2.6.8 and 6.1.1.4'
N N 0.0061 0.0033 'International Tables Vol C Tables 4.2.6.8 and 6.1.1.4'
O O 0.0106 0.0060 'International Tables Vol C Tables 4.2.6.8 and 6.1.1.4'
K K 0.2009 0.2494 'International Tables Vol C Tables 4.2.6.8 and 6.1.1.4'
La La -0.2871 2.4523 'International Tables Vol C Tables 4.2.6.8 and 6.1.1.4'

loop_
_geom_angle_atom_site_label_1
_geom_angle_atom_site_label_2
_geom_angle_atom_site_label_3
_geom_angle
_geom_angle_site_symmetry_1
_geom_angle_site_symmetry_3
O2 La1 O8 78.4(2) . .
O2 La1 O14 68.5(2) . .
O8 La1 O14 76.1(3) . .
O2 La1 O12 145.0(2) . .
O8 La1 O12 133.9(2) . .
O14 La1 O12 102.3(2) . .
O2 La1 O10 121.1(2) . .
O8 La1 O10 102.8(2) . .
O14 La1 O10 170.1(2) . .
O12 La1 O10 71.1(2) . .
O2 La1 O5 84.0(2) . 2_655
O8 La1 O5 151.7(2) . 2_655
O14 La1 O5 117.6(2) . 2_655
O12 La1 O5 70.2(2) . 2_655
O10 La1 O5 67.9(2) . 2_655
O2 La1 O4 75.0(2) . 2_655
O8 La1 O4 142.5(2) . 2_655
O14 La1 O4 69.7(2) . 2_655
O12 La1 O4 70.3(2) . 2_655
O10 La1 O4 113.5(2) . 2_655
O5 La1 O4 49.0(2) 2_655 2_655
O2 La1 O1 59.5(2) . .
O8 La1 O1 76.6(2) . .
O14 La1 O1 124.8(2) . .
O12 La1 O1 130.8(2) . .
O10 La1 O1 63.7(2) . .
O5 La1 O1 75.5(2) 2_655 .
O4 La1 O1 110.7(2) 2_655 .
O2 La1 N2 127.5(2) . .
O8 La1 N2 81.2(2) . .
O14 La1 N2 59.8(2) . .
O12 La1 N2 60.5(2) . .
O10 La1 N2 110.3(2) . .
O5 La1 N2 126.9(2) 2_655 .
O4 La1 N2 94.4(2) 2_655 .
O1 La1 N2 154.6(2) . .
O2 La1 N1 135.8(2) . .
O8 La1 N1 60.2(2) . .
O14 La1 N1 112.0(2) . .
O12 La1 N1 79.2(2) . .
O10 La1 N1 60.2(2) . .
O5 La1 N1 125.8(2) 2_655 .
O4 La1 N1 148.7(2) 2_655 .
O1 La1 N1 94.0(2) . .
N2 La1 N1 63.9(3) . .
O2 La1 C4 81.1(3) . 2_655
O8 La1 C4 159.4(3) . 2_655
O14 La1 C4 94.4(3) . 2_655
O12 La1 C4 65.6(3) . 2_655
O10 La1 C4 89.6(3) . 2_655
O5 La1 C4 24.4(2) 2_655 2_655
O4 La1 C4 24.8(2) 2_655 2_655
O1 La1 C4 94.9(2) . 2_655
N2 La1 C4 110.1(3) . 2_655
N1 La1 C4 139.9(3) . 2_655
O2 La1 K2 85.89(17) . .
O8 La1 K2 116.07(18) . .
O14 La1 K2 149.34(17) . .
O12 La1 K2 88.89(16) . .
O10 La1 K2 39.90(16) . .
O5 La1 K2 39.93(15) 2_655 .
O4 La1 K2 88.05(16) 2_655 .
O1 La1 K2 43.39(15) . .
N2 La1 K2 145.98(18) . .
N1 La1 K2 98.05(18) . .
C4 La1 K2 64.18(19) 2_655 .
C1 O1 La1 120.5(5) . .
C1 O1 K2 124.5(5) . .
La1 O1 K2 98.6(2) . .
C2 O2 La1 130.2(6) . .
C2 O2 K2 99.7(6) . 2_655
La1 O2 K2 113.5(3) . 2_655
C2 O2 K1 77.2(6) . 1_465
La1 O2 K1 141.6(3) . 1_465
K2 O2 K1 80.87(19) 2_655 1_465
C2 O3 K1 112.6(6) . 1_465
C2 O3 K3 127.7(6) . 2_655
K1 O3 K3 103.0(3) 1_465 2_655
C2 O3 K2 72.6(6) . 2_655
K1 O3 K2 82.7(2) 1_465 2_655
K3 O3 K2 75.6(2) 2_655 2_655
C4 O5 La1 96.0(6) . 2_655
C4 O5 K2 158.5(6) . 2_655
La1 O5 K2 104.2(2) 2_655 2_655
C4 O5 K3 103.6(6) . 2_655
La1 O5 K3 104.1(3) 2_655 2_655
K2 O5 K3 78.9(2) 2_655 2_655
C4 O4 La1 92.6(6) . 2_655
C4 O4 K2 90.2(6) . .
La1 O4 K2 102.6(2) 2_655 .
C6 O6 K1 116.9(8) . 2_645
C6 O6 K3 120.1(8) . 1_455
K1 O6 K3 90.2(3) 2_645 1_455
C10 O10 La1 126.4(7) . .
C10 O10 K2 129.3(7) . .
La1 O10 K2 104.2(2) . .
C10 O10 K3 95.0(6) . .
La1 O10 K3 100.3(2) . .
K2 O10 K3 76.53(19) . .
C10 O11 K4 116.1(7) . .
C12 O12 La1 118.4(6) . .
C12 O12 K3 127.8(6) . .
La1 O12 K3 108.3(2) . .
C12 O13 K4 124.2(7) . 1_565
C14 O14 La1 124.5(7) . .
C8 O8 La1 122.9(7) . .
C9 N1 C7 109.5(8) . .
C9 N1 C15 110.1(8) . .
C7 N1 C15 109.6(8) . .
C9 N1 La1 111.1(6) . .
C7 N1 La1 104.2(6) . .
C15 N1 La1 112.1(6) . .
C11 N2 C13 109.8(8) . .
C11 N2 C16 108.9(8) . .
C13 N2 C16 110.5(8) . .
C11 N2 La1 103.9(6) . .
C13 N2 La1 110.6(6) . .
C16 N2 La1 113.0(6) . .
O1 C1 C5 110.6(8) . .
O1 C1 C3 109.2(8) . .
C5 C1 C3 110.2(8) . .
O1 C1 C2 107.6(7) . .
C5 C1 C2 108.2(8) . .
C3 C1 C2 111.1(8) . .
O3 C2 O2 124.5(9) . .
O3 C2 C1 117.7(8) . .
O2 C2 C1 117.8(9) . .
O3 C2 K2 85.9(6) . 2_655
O2 C2 K2 57.6(5) . 2_655
C1 C2 K2 132.3(6) . 2_655
O3 C2 K1 47.5(5) . 1_465
O2 C2 K1 81.4(6) . 1_465
C1 C2 K1 151.2(6) . 1_465
K2 C2 K1 75.5(2) 2_655 1_465
C4 C3 C1 113.8(8) . .
O5 C4 O4 121.2(9) . .
O5 C4 C3 120.1(8) . .
O4 C4 C3 118.7(9) . .
O5 C4 La1 59.6(5) . 2_655
O4 C4 La1 62.6(5) . 2_655
C3 C4 La1 168.9(7) . 2_655
O5 C4 K2 102.6(6) . .
O4 C4 K2 66.6(5) . .
C3 C4 K2 100.9(6) . .
La1 C4 K2 89.7(3) 2_655 .
C6 C5 C1 114.5(8) . .
O7 C6 O6 124.4(11) . .
O7 C6 C5 118.7(9) . .
O6 C6 C5 116.8(10) . .
O7 C6 K1 128.9(8) . 2_645
O6 C6 K1 44.4(7) . 2_645
C5 C6 K1 96.5(6) . 2_645
N1 C7 C8 111.4(9) . .
O9 C8 O8 124.8(10) . .
O9 C8 C7 117.5(10) . .
O8 C8 C7 117.6(9) . .
N1 C9 C10 111.9(8) . .
O11 C10 O10 124.6(10) . .
O11 C10 C9 117.4(10) . .
O10 C10 C9 117.9(9) . .
O11 C10 K4 45.4(6) . .
O10 C10 K4 132.4(7) . .
C9 C10 K4 93.0(6) . .
O11 C10 K3 87.7(7) . .
O10 C10 K3 64.1(6) . .
C9 C10 K3 118.7(7) . .
K4 C10 K3 132.7(3) . .
N2 C11 C12 112.4(8) . .
O13 C12 O12 124.4(10) . .
O13 C12 C11 117.7(9) . .
O12 C12 C11 117.8(9) . .
O13 C12 K4 38.7(5) . 1_565
O12 C12 K4 140.9(7) . 1_565
C11 C12 K4 90.0(6) . 1_565
N2 C13 C14 112.1(9) . .
O15 C14 O14 123.9(11) . .
O15 C14 C13 118.1(10) . .
O14 C14 C13 118.0(10) . .
N1 C15 C16 111.1(9) . .
N2 C16 C15 111.6(9) . .
O2 K2 O1W 140.6(3) 2_655 .
O2 K2 O4W 106.8(2) 2_655 .
O1W K2 O4W 76.1(4) . .
O2 K2 O10 128.8(2) 2_655 .
O1W K2 O10 89.9(3) . .
O4W K2 O10 71.1(2) . .
O2 K2 O5 69.7(2) 2_655 2_655
O1W K2 O5 149.5(3) . 2_655
O4W K2 O5 101.7(3) . 2_655
O10 K2 O5 61.4(2) . 2_655
O2 K2 O3W 70.2(2) 2_655 .
O1W K2 O3W 72.0(3) . .
O4W K2 O3W 78.9(2) . .
O10 K2 O3W 148.0(2) . .
O5 K2 O3W 138.1(2) 2_655 .
O2 K2 O4 66.8(2) 2_655 .
O1W K2 O4 92.3(4) . .
O4W K2 O4 152.7(2) . .
O10 K2 O4 134.4(2) . .
O5 K2 O4 100.6(2) 2_655 .
O3W K2 O4 74.0(2) . .
O2 K2 O1 116.2(2) 2_655 .
O1W K2 O1 89.2(3) . .
O4W K2 O1 126.1(2) . .
O10 K2 O1 57.0(2) . .
O5 K2 O1 67.2(2) 2_655 .
O3W K2 O1 144.9(2) . .
O4 K2 O1 77.5(2) . .
O2 K2 C2 22.7(2) 2_655 2_655
O1W K2 C2 155.3(3) . 2_655
O4W K2 C2 93.1(3) . 2_655
O10 K2 C2 107.8(2) . 2_655
O5 K2 C2 53.9(2) 2_655 2_655
O3W K2 C2 84.2(2) . 2_655
O4 K2 C2 87.4(2) . 2_655
O1 K2 C2 114.8(2) . 2_655
O2 K2 C4 73.7(2) 2_655 .
O1W K2 C4 100.5(4) . .
O4W K2 C4 175.4(3) . .
O10 K2 C4 112.3(2) . .
O5 K2 C4 82.9(2) 2_655 .
O3W K2 C4 97.2(2) . .
O4 K2 C4 23.1(2) . .
O1 K2 C4 56.5(2) . .
C2 K2 C4 88.8(3) 2_655 .
O2 K2 O3 40.8(2) 2_655 2_655
O1W K2 O3 142.5(3) . 2_655
O4W K2 O3 71.7(2) . 2_655
O10 K2 O3 97.5(2) . 2_655
O5 K2 O3 58.49(19) 2_655 2_655
O3W K2 O3 83.0(2) . 2_655
O4 K2 O3 107.6(2) . 2_655
O1 K2 O3 125.54(19) . 2_655
C2 K2 O3 21.5(2) 2_655 2_655
C4 K2 O3 110.3(2) . 2_655
O2 K2 K3 83.58(16) 2_655 .
O1W K2 K3 120.8(3) . .
O4W K2 K3 49.28(19) . .
O10 K2 K3 55.72(16) . .
O5 K2 K3 52.72(17) 2_655 .
O3W K2 K3 111.00(19) . .
O4 K2 K3 146.72(17) . .
O1 K2 K3 104.08(15) . .
C2 K2 K3 61.35(19) 2_655 .
C4 K2 K3 135.08(19) . .
O3 K2 K3 44.01(14) 2_655 .
O3 K3 O6W 134.7(3) 2_655 .
O3 K3 O5W 93.8(3) 2_655 .
O6W K3 O5W 96.6(3) . .
O3 K3 O4W 81.9(2) 2_655 .
O6W K3 O4W 73.2(3) . .
O5W K3 O4W 159.3(3) . .
O3 K3 O12 119.9(2) 2_655 .
O6W K3 O12 105.4(3) . .
O5W K3 O12 75.6(2) . .
O4W K3 O12 124.0(2) . .
O3 K3 O5 64.5(2) 2_655 2_655
O6W K3 O5 153.4(3) . 2_655
O5W K3 O5 100.4(2) . 2_655
O4W K3 O5 95.9(2) . 2_655
O12 K3 O5 60.1(2) . 2_655
O3 K3 O6 68.5(3) 2_655 1_655
O6W K3 O6 67.1(3) . 1_655
O5W K3 O6 92.0(3) . 1_655
O4W K3 O6 67.6(2) . 1_655
O12 K3 O6 165.0(2) . 1_655
O5 K3 O6 131.9(3) 2_655 1_655
O3 K3 O10 105.5(2) 2_655 .
O6W K3 O10 97.9(3) . .
O5W K3 O10 134.6(2) . .
O4W K3 O10 65.6(2) . .
O12 K3 O10 59.1(2) . .
O5 K3 O10 55.73(19) 2_655 .
O6 K3 O10 133.2(2) 1_655 .
O3 K3 C10 122.8(3) 2_655 .
O6W K3 C10 77.2(3) . .
O5W K3 C10 134.4(3) . .
O4W K3 C10 62.0(2) . .
O12 K3 C10 63.3(2) . .
O5 K3 C10 76.3(2) 2_655 .
O6 K3 C10 124.5(2) 1_655 .
O10 K3 C10 20.9(2) . .
O3 K3 K2 60.36(17) 2_655 .
O6W K3 K2 118.6(3) . .
O5W K3 K2 144.7(2) . .
O4W K3 K2 47.87(18) . .
O12 K3 K2 95.92(16) . .
O5 K3 K2 48.34(14) 2_655 .
O6 K3 K2 99.1(2) 1_655 .
O10 K3 K2 47.74(14) . .
C10 K3 K2 62.52(19) . .
O3 K3 K1 38.36(16) 2_655 2_745
O6W K3 K1 98.4(3) . 2_745
O5W K3 K1 114.9(2) . 2_745
O4W K3 K1 51.25(19) . 2_745
O12 K3 K1 152.77(17) . 2_745
O5 K3 K1 92.77(15) 2_655 2_745
O6 K3 K1 41.0(2) 1_655 2_745
O10 K3 K1 105.10(15) . 2_745
C10 K3 K1 110.63(19) . 2_745
K2 K3 K1 60.48(7) . 2_745
O3 K3 La1 98.84(17) 2_655 .
O6W K3 La1 121.4(3) . .
O5W K3 La1 102.39(19) . .
O4W K3 La1 98.24(18) . .
O12 K3 La1 33.31(14) . .
O5 K3 La1 34.54(14) 2_655 .
O6 K3 La1 161.7(2) 1_655 .
O10 K3 La1 35.10(13) . .
C10 K3 La1 50.42(17) . .
K2 K3 La1 62.64(6) . .
K1 K3 La1 121.09(8) 2_745 .
K2 O3W K1 87.3(2) . 2_745
K2 O3W K1 88.5(2) . .
K1 O3W K1 81.8(2) 2_745 .
O3 K1 O6 75.2(3) 1_645 2_645
O3 K1 O2W 99.9(4) 1_645 .
O6 K1 O2W 133.7(3) 2_645 .
O3 K1 O4W 156.0(3) 1_645 .
O6 K1 O4W 123.2(3) 2_645 .
O2W K1 O4W 78.6(4) . .
O3 K1 O3W 95.9(3) 1_645 2_745
O6 K1 O3W 137.8(3) 2_645 2_745
O2W K1 O3W 88.2(3) . 2_745
O4W K1 O3W 60.3(2) . 2_745
O3 K1 O1W 132.9(3) 1_645 .
O6 K1 O1W 69.1(4) 2_645 .
O2W K1 O1W 84.3(4) . .
O4W K1 O1W 71.0(3) . .
O3W K1 O1W 131.3(3) 2_745 .
O3 K1 O3W 115.8(2) 1_645 .
O6 K1 O3W 53.7(2) 2_645 .
O2W K1 O3W 142.6(4) . .
O4W K1 O3W 73.1(2) . .
O3W K1 O3W 98.2(2) 2_745 .
O1W K1 O3W 63.8(3) . .
O3 K1 O4W 74.5(2) 1_645 2_745
O6 K1 O4W 66.9(3) 2_645 2_745
O2W K1 O4W 157.5(3) . 2_745
O4W K1 O4W 97.6(2) . 2_745
O3W K1 O4W 71.0(2) 2_745 2_745
O1W K1 O4W 115.7(3) . 2_745
O3W K1 O4W 52.7(2) . 2_745
O3 K1 C2 19.9(2) 1_645 1_645
O6 K1 C2 95.1(3) 2_645 1_645
O2W K1 C2 85.9(4) . 1_645
O4W K1 C2 138.6(3) . 1_645
O3W K1 C2 81.3(2) 2_745 1_645
O1W K1 C2 145.4(3) . 1_645
O3W K1 C2 131.5(3) . 1_645
O4W K1 C2 82.6(2) 2_745 1_645
O3 K1 O2 40.5(2) 1_645 1_645
O6 K1 O2 114.8(3) 2_645 1_645
O2W K1 O2 78.5(4) . 1_645
O4W K1 O2 117.2(2) . 1_645
O3W K1 O2 61.3(2) 2_745 1_645
O1W K1 O2 158.6(3) . 1_645
O3W K1 O2 136.5(2) . 1_645
O4W K1 O2 83.8(2) 2_745 1_645
C2 K1 O2 21.5(2) 1_645 1_645
O3 K1 C6 76.5(2) 1_645 2_645
O6 K1 C6 18.7(3) 2_645 2_645
O2W K1 C6 115.0(3) . 2_645
O4W K1 C6 126.1(3) . 2_645
O3W K1 C6 156.3(3) 2_745 2_645
O1W K1 C6 59.9(3) . 2_645
O3W K1 C6 66.5(2) . 2_645
O4W K1 C6 85.3(2) 2_745 2_645
C2 K1 C6 95.3(3) 1_645 2_645
O2 K1 C6 116.7(2) 1_645 2_645
O3 K1 K2 56.04(18) 1_645 2_745
O6 K1 K2 100.3(2) 2_645 2_745
O2W K1 K2 115.0(3) . 2_745
O4W K1 K2 102.53(19) . 2_745
O3W K1 K2 45.98(19) 2_745 2_745
O1W K1 K2 158.6(3) . 2_745
O3W K1 K2 94.87(19) . 2_745
O4W K1 K2 43.67(16) 2_745 2_745
C2 K1 K2 50.75(17) 1_645 2_745
O2 K1 K2 42.58(13) 1_645 2_745
C6 K1 K2 114.78(19) 2_645 2_745
K2 O1W K1 92.6(4) . .
K2 O4W K1 99.0(3) . .
K2 O4W K3 82.9(2) . .
K1 O4W K3 167.8(4) . .
K2 O4W K1 82.3(2) . 2_745
K1 O4W K1 82.4(2) . 2_745
K3 O4W K1 85.9(2) . 2_745
O13 K4 O8W 89.1(3) 1_545 .
O13 K4 O11 162.7(3) 1_545 .
O8W K4 O11 96.8(3) . .
O13 K4 O2W 88.7(3) 1_545 .
O8W K4 O2W 100.7(4) . .
O11 K4 O2W 74.2(3) . .
O13 K4 O7W 91.5(3) 1_545 .
O8W K4 O7W 106.1(4) . .
O11 K4 O7W 102.4(3) . .
O2W K4 O7W 153.3(4) . .
O13 K4 O7W 115.4(3) 1_545 2_646
O8W K4 O7W 155.6(3) . 2_646
O11 K4 O7W 59.9(3) . 2_646
O2W K4 O7W 81.2(3) . 2_646
O7W K4 O7W 74.6(3) . 2_646
O13 K4 C10 176.8(3) 1_545 .
O8W K4 C10 87.7(3) . .
O11 K4 C10 18.5(2) . .
O2W K4 C10 91.7(3) . .
O7W K4 C10 89.5(3) . .
O7W K4 C10 67.8(3) 2_646 .
O13 K4 C12 17.1(2) 1_545 1_545
O8W K4 C12 74.7(3) . 1_545
O11 K4 C12 169.1(3) . 1_545
O2W K4 C12 100.3(3) . 1_545
O7W K4 C12 86.7(3) . 1_545
O7W K4 C12 129.3(3) 2_646 1_545
C10 K4 C12 160.2(3) . 1_545
O13 K4 K4 106.8(2) 1_545 2_646
O8W K4 K4 138.6(3) . 2_646
O11 K4 K4 79.3(2) . 2_646
O2W K4 K4 117.2(3) . 2_646
O7W K4 K4 37.8(2) . 2_646
O7W K4 K4 36.8(2) 2_646 2_646
C10 K4 K4 75.8(2) . 2_646
C12 K4 K4 111.5(2) 1_545 2_646
O13 K4 K1 102.3(2) 1_545 .
O8W K4 K1 78.1(3) . .
O11 K4 K1 63.36(19) . .
O2W K4 K1 26.6(3) . .
O7W K4 K1 165.7(3) . .
O7W K4 K1 95.9(2) 2_646 .
C10 K4 K1 76.88(19) . .
C12 K4 K1 107.58(19) 1_545 .
K4 K4 K1 131.88(12) 2_646 .
K1 O2W K4 125.9(6) . .
K4 O7W K4 105.4(3) . 2_646

loop_
_geom_bond_atom_site_label_1
_geom_bond_atom_site_label_2
_geom_bond_distance
_geom_bond_site_symmetry_2
La1 O2 2.492(7) .
La1 O8 2.507(7) .
La1 O14 2.565(7) .
La1 O12 2.576(7) .
La1 O10 2.603(7) .
La1 O5 2.603(7) 2_655
La1 O4 2.669(7) 2_655
La1 O1 2.679(7) .
La1 N2 2.767(8) .
La1 N1 2.803(9) .
O1 C1 1.436(11) .
O1 K2 2.990(7) .
O2 C2 1.255(12) .
O2 K2 2.750(8) 2_655
O2 K1 3.392(8) 1_465
O3 C2 1.236(13) .
O3 K1 2.670(8) 1_465
O3 K3 2.684(8) 2_655
O3 K2 3.357(8) 2_655
O5 C4 1.247(12) .
O5 La1 2.603(7) 2_655
O5 K2 2.848(7) 2_655
O5 K3 3.033(8) 2_655
O4 C4 1.261(12) .
O4 La1 2.669(7) 2_655
O4 K2 2.948(8) .
O7 C6 1.244(14) .
O6 C6 1.258(14) .
O6 K1 2.752(11) 2_645
O6 K3 3.150(11) 1_455
O9 C8 1.255(13) .
O10 C10 1.259(13) .
O10 K2 2.847(8) .
O10 K3 3.179(8) .
O11 C10 1.237(13) .
O11 K4 2.769(9) .
O12 C12 1.262(13) .
O12 K3 2.912(8) .
O13 C12 1.245(13) .
O13 K4 2.650(9) 1_565
O14 C14 1.251(13) .
O15 C14 1.241(14) .
O8 C8 1.257(14) .
N1 C9 1.457(13) .
N1 C7 1.463(14) .
N1 C15 1.485(13) .
N2 C11 1.452(14) .
N2 C13 1.476(13) .
N2 C16 1.483(14) .
C1 C5 1.524(13) .
C1 C3 1.528(13) .
C1 C2 1.529(13) .
C3 C4 1.517(13) .
C5 C6 1.521(15) .
C7 C8 1.508(16) .
C9 C10 1.514(15) .
C11 C12 1.516(15) .
C13 C14 1.497(16) .
C15 C16 1.495(16) .
K2 O2 2.750(8) 2_655
K2 O1W 2.795(12) .
K2 O4W 2.796(9) .
K2 O5 2.848(7) 2_655
K2 O3W 2.889(9) .
K2 O3 3.357(8) 2_655
K3 O3 2.683(8) 2_655
K3 O6W 2.755(12) .
K3 O5W 2.760(10) .
K3 O4W 2.858(9) .
K3 O5 3.033(8) 2_655
K3 O6 3.150(11) 1_655
O3W K1 2.923(9) 2_745
O3W K1 3.221(9) .
K1 O3 2.670(8) 1_645
K1 O6 2.752(11) 2_645
K1 O2W 2.777(15) .
K1 O4W 2.820(9) .
K1 O3W 2.923(9) 2_745
K1 O1W 3.103(16) .
K1 O4W 3.277(10) 2_745
K1 O2 3.392(8) 1_645
O4W K1 3.277(10) 2_745
K4 O13 2.650(9) 1_545
K4 O8W 2.727(10) .
K4 O2W 2.854(16) .
K4 O7W 2.947(11) .
K4 O7W 3.012(12) 2_646
O7W K4 3.012(12) 2_646
